data_2200023
loop_
_publ_author_name
'Schulz Lang, Ernesto'
'Burrow, Robert A.'
'Braga, Antonio Luiz'
'Appelt, Helmoz Roseniaim'
'Schneider, Paulo Henrique'
'Silveira, Claudio Cruz'
'Wessjohann, Ludger A.'

_publ_section_title
;
 <i>R</i>,<i>R</i>-(+)-Bis[(3-benzyloxazolan-4-yl)methyl] disulfide
;
_journal_issue 1
_journal_name_full 'Acta Crystallographica Section E'
_journal_page_first o41
_journal_page_last o42
_journal_paper_doi 10.1107/S160053680001878X
_journal_volume 57
_journal_year 2001
_chemical_formula_moiety 'C22 H28 N2 O2 S2'
_chemical_formula_sum 'C22 H28 N2 O2 S2'
_chemical_formula_weight 416.58
_chemical_name_common 'oxazolidine disulfide'
_chemical_name_systematic
;
R,R-(+)-Bis[(3-benzyloxazolan-4-yl)methyl] disulfide
;
_space_group_IT_number 5
_symmetry_cell_setting monoclinic
_symmetry_space_group_name_Hall 'C 2y'
_symmetry_space_group_name_H-M 'C 1 2 1'
_cell_angle_alpha 90.00
_cell_angle_beta 93.112(12)
_cell_angle_gamma 90.00
_cell_formula_units_Z 2
_cell_length_a 20.281(3)
_cell_length_b 8.925(2)
_cell_length_c 6.0530(10)
_cell_measurement_reflns_used 25
_cell_measurement_temperature 293(2)
_cell_measurement_theta_max 14.3
_cell_measurement_theta_min 10.5
_cell_volume 1094.0(3)
_computing_cell_refinement 'CAD-4 EXPRESS'
_computing_data_collection 'CAD-4 EXPRESS (Enraf-Nonius, 1992)'
_computing_data_reduction 'HELENA (Spek, 1995)'
_computing_molecular_graphics 'ORTEP-3 for Windows (Farrugia, 1997)'
_computing_publication_material SHELXL97
_computing_structure_refinement 'SHELXL97 (Sheldrick, 1997)'
_computing_structure_solution 'SHELXS97 (Sheldrick, 1997)'
_diffrn_ambient_temperature 293(2)
_diffrn_measured_fraction_theta_full .501
_diffrn_measured_fraction_theta_max .501
_diffrn_measurement_device_type CAD-4
_diffrn_measurement_method \w/2\q
_diffrn_radiation_monochromator graphite
_diffrn_radiation_source 'fine-focus sealed tube'
_diffrn_radiation_type MoK\a
_diffrn_radiation_wavelength .71073
_diffrn_reflns_av_R_equivalents .025
_diffrn_reflns_av_sigmaI/netI .041
_diffrn_reflns_limit_h_max 25
_diffrn_reflns_limit_h_min 0
_diffrn_reflns_limit_k_max 0
_diffrn_reflns_limit_k_min -11
_diffrn_reflns_limit_l_max 7
_diffrn_reflns_limit_l_min -7
_diffrn_reflns_number 1307
_diffrn_reflns_theta_full 27.0
_diffrn_reflns_theta_max 27.0
_diffrn_reflns_theta_min 2.5
_diffrn_standards_decay_% 4.3
_diffrn_standards_interval_count 200
_diffrn_standards_interval_time 60
_diffrn_standards_number 3
_exptl_absorpt_coefficient_mu .26
_exptl_absorpt_correction_T_max .974
_exptl_absorpt_correction_T_min .949
_exptl_absorpt_correction_type '\y scan'
_exptl_absorpt_process_details '(North et al., 1968)'
_exptl_crystal_colour yellow
_exptl_crystal_density_diffrn 1.265
_exptl_crystal_density_method 'not measured'
_exptl_crystal_description plate
_exptl_crystal_F_000 444
_exptl_crystal_size_max .2
_exptl_crystal_size_mid .2
_exptl_crystal_size_min .1
_refine_diff_density_max .18
_refine_diff_density_min -.20
_refine_ls_abs_structure_details 'Flack (1983), no Friedel pairs'
_refine_ls_abs_structure_Flack .1(3)
_refine_ls_extinction_method none
_refine_ls_goodness_of_fit_ref 1.10
_refine_ls_hydrogen_treatment noref
_refine_ls_matrix_type full
_refine_ls_number_parameters 136
_refine_ls_number_reflns 1272
_refine_ls_number_restraints 1
_refine_ls_restrained_S_all 1.10
_refine_ls_R_factor_all .066
_refine_ls_R_factor_gt .034
_refine_ls_shift/su_max .001
_refine_ls_shift/su_mean <0.001
_refine_ls_structure_factor_coef Fsqd
_refine_ls_weighting_details 'w = 1/[\s^2^(Fo^2^)+(0.0379P)^2^+0.1198P] where P = (Fo^2^+2Fc^2^)/3'
_refine_ls_weighting_scheme calc
_refine_ls_wR_factor_ref .087
_reflns_number_gt 996
_reflns_number_total 1272
_reflns_threshold_expression I>2\s(I)
_cod_data_source_file cf6006.cif
_cod_data_source_block I
_cod_original_cell_volume 1094.1(3)
_cod_original_sg_symbol_H-M 'C 2'
_cod_database_code 2200023
_cod_database_fobs_code 2200023

loop_
_symmetry_equiv_pos_as_xyz
'x, y, z'
'-x, y, -z'
'x+1/2, y+1/2, z'
'-x+1/2, y+1/2, -z'

loop_
_atom_site_label
_atom_site_fract_x
_atom_site_fract_y
_atom_site_fract_z
_atom_site_U_iso_or_equiv
_atom_site_adp_type
_atom_site_calc_flag
_atom_site_refinement_flags
_atom_site_occupancy
_atom_site_disorder_assembly
_atom_site_disorder_group
_atom_site_type_symbol
S1 .50087(3) .53766(15) .66834(13) .0510(2) Uani d . 1 . . S
C1 .56305(13) .3979(4) .7434(5) .0435(7) Uani d . 1 . . C
H1A .5598 .3714 .8979 .052 Uiso calc R 1 . . H
H1B .5543 .3083 .6559 .052 Uiso calc R 1 . . H
C2 .63272(14) .4520(4) .7074(5) .0452(7) Uani d . 1 . . C
H2 .6365 .4809 .5524 .054 Uiso calc R 1 . . H
N3 .68072(11) .3317(3) .7682(4) .0461(6) Uani d . 1 . . N
C4 .73203(16) .4033(5) .9075(6) .0608(9) Uani d . 1 . . C
H4A .7529 .3316 1.0095 .073 Uiso calc R 1 . . H
H4B .7655 .4466 .8184 .073 Uiso calc R 1 . . H
O5 .69972(12) .5151(4) 1.0224(4) .0733(8) Uani d . 1 . . O
C6 .6552(2) .5801(4) .8590(7) .0746(13) Uani d . 1 . . C
H6A .6772 .6569 .7766 .090 Uiso calc R 1 . . H
H6B .6177 .6249 .9274 .090 Uiso calc R 1 . . H
C7 .70738(16) .2514(5) .5825(6) .0550(9) Uani d . 1 . . C
H7A .7464(18) .184(5) .648(5) .068(11) Uiso d . 1 . . H
H7B .7223(15) .318(4) .472(6) .058(10) Uiso d . 1 . . H
C11 .65849(14) .1447(4) .4731(5) .0468(7) Uani d . 1 . . C
C12 .63029(16) .1704(5) .2645(5) .0546(9) Uani d . 1 . . C
H12 .6413 .2570 .1892 .066 Uiso calc R 1 . . H
C13 .58643(19) .0713(5) .1657(6) .0676(12) Uani d . 1 . . C
H13 .5680 .0913 .0247 .081 Uiso calc R 1 . . H
C14 .5694(2) -.0573(5) .2731(8) .0760(12) Uani d . 1 . . C
H14 .5403 -.1257 .2048 .091 Uiso calc R 1 . . H
C15 .5962(2) -.0836(5) .4837(7) .0765(12) Uani d . 1 . . C
H15 .5839 -.1687 .5602 .092 Uiso calc R 1 . . H
C16 .64076(17) .0152(5) .5811(6) .0626(10) Uani d . 1 . . C
H16 .6593 -.0051 .7217 .075 Uiso calc R 1 . . H

loop_
_atom_site_aniso_label
_atom_site_aniso_U_11
_atom_site_aniso_U_22
_atom_site_aniso_U_33
_atom_site_aniso_U_12
_atom_site_aniso_U_13
_atom_site_aniso_U_23
S1 .0418(4) .0495(4) .0606(5) .0064(5) -.0073(3) -.0063(5)
C1 .0350(13) .0422(16) .0525(17) .0012(13) -.0032(12) .0057(14)
C2 .0366(15) .0467(17) .0510(17) -.0041(14) -.0080(13) .0115(15)
N3 .0354(12) .0534(16) .0481(14) .0002(12) -.0086(11) .0109(13)
C4 .0440(17) .077(3) .0595(19) -.0090(19) -.0152(14) .005(2)
O5 .0687(14) .073(2) .0745(15) -.0062(17) -.0276(12) -.0053(16)
C6 .063(2) .057(3) .100(3) -.0080(18) -.033(2) -.001(2)
C7 .0410(17) .068(2) .056(2) .0025(18) .0040(15) .0097(19)
C11 .0399(15) .0497(19) .0514(17) .0082(15) .0073(13) .0081(16)
C12 .0539(18) .058(2) .0522(18) .0004(17) .0032(15) .0156(18)
C13 .067(2) .070(3) .065(2) .0010(19) -.0102(18) .0026(19)
C14 .075(3) .059(3) .093(3) -.014(2) -.007(2) .001(2)
C15 .083(3) .053(3) .093(3) -.010(2) .002(2) .025(2)
C16 .0609(19) .065(3) .0612(19) .006(2) -.0027(16) .025(2)

loop_
_atom_type_symbol
_atom_type_description
_atom_type_scat_dispersion_real
_atom_type_scat_dispersion_imag
_atom_type_scat_source
C C .0033 .0016 'International Tables Vol C Tables 4.2.6.8 and 6.1.1.4'
H H .0000 .0000 'International Tables Vol C Tables 4.2.6.8 and 6.1.1.4'
S S .1246 .1234 'International Tables Vol C Tables 4.2.6.8 and 6.1.1.4'
N N .0061 .0033 'International Tables Vol C Tables 4.2.6.8 and 6.1.1.4'
O O .0106 .0060 'International Tables Vol C Tables 4.2.6.8 and 6.1.1.4'

loop_
_geom_angle_atom_site_label_1
_geom_angle_atom_site_label_2
_geom_angle_atom_site_label_3
_geom_angle_site_symmetry_3
_geom_angle
_geom_angle_publ_flag
C1 S1 S1 2_656 102.98(11) y
C2 C1 S1 . 112.6(2) y
N3 C2 C6 . 103.0(2) y
N3 C2 C1 . 109.7(2) y
C6 C2 C1 . 113.8(3) y
C4 N3 C7 . 112.3(2) y
C4 N3 C2 . 105.4(3) y
C7 N3 C2 . 115.5(2) y
O5 C4 N3 . 105.2(3) y
C4 O5 C6 . 104.0(3) y
O5 C6 C2 . 105.7(3) y
N3 C7 C11 . 112.8(3) y
C12 C11 C16 . 117.8(3) ?
C12 C11 C7 . 122.0(3) ?
C16 C11 C7 . 120.2(3) ?
C13 C12 C11 . 121.4(3) ?
C12 C13 C14 . 120.5(4) ?
C13 C14 C15 . 119.0(4) ?
C16 C15 C14 . 120.3(4) ?
C15 C16 C11 . 121.0(3) ?

loop_
_geom_bond_atom_site_label_1
_geom_bond_atom_site_label_2
_geom_bond_site_symmetry_2
_geom_bond_distance
_geom_bond_publ_flag
S1 C1 . 1.814(3) y
S1 S1 2_656 2.0363(16) y
C1 C2 . 1.520(4) y
C2 N3 . 1.482(4) y
C2 C6 . 1.520(5) y
N3 C4 . 1.452(4) y
N3 C7 . 1.462(4) y
C4 O5 . 1.399(5) y
O5 C6 . 1.427(4) y
C7 C11 . 1.502(5) y
C11 C12 . 1.377(4) ?
C11 C16 . 1.385(5) ?
C12 C13 . 1.369(5) ?
C13 C14 . 1.373(6) ?
C14 C15 . 1.378(6) ?
C15 C16 . 1.373(5) ?

loop_
_geom_torsion_atom_site_label_1
_geom_torsion_atom_site_label_2
_geom_torsion_atom_site_label_3
_geom_torsion_atom_site_label_4
_geom_torsion_site_symmetry_1
_geom_torsion_site_symmetry_3
_geom_torsion_site_symmetry_4
_geom_torsion
S1 S1 C1 C2 2_656 . . 72.9(2)
S1 C1 C2 N3 . . . -179.02(19)
S1 C1 C2 C6 . . . 66.3(3)
C6 C2 N3 C4 . . . -10.8(3)
C1 C2 N3 C4 . . . -132.2(3)
C6 C2 N3 C7 . . . -135.3(3)
C1 C2 N3 C7 . . . 103.3(3)
C7 N3 C4 O5 . . . 159.3(3)
C2 N3 C4 O5 . . . 32.8(3)
N3 C4 O5 C6 . . . -42.1(3)
C4 O5 C6 C2 . . . 34.7(4)
N3 C2 C6 O5 . . . -14.1(4)
C1 C2 C6 O5 . . . 104.5(3)
C4 N3 C7 C11 . . . 164.8(3)
C2 N3 C7 C11 . . . -74.3(4)
N3 C7 C11 C12 . . . 109.9(3)
N3 C7 C11 C16 . . . -70.6(4)
C16 C11 C12 C13 . . . -.4(5)
C7 C11 C12 C13 . . . 179.2(3)
C11 C12 C13 C14 . . . -.1(6)
C12 C13 C14 C15 . . . 1.3(6)
C13 C14 C15 C16 . . . -2.1(7)
C14 C15 C16 C11 . . . 1.7(6)
C12 C11 C16 C15 . . . -.4(5)
C7 C11 C16 C15 . . . 180.0(3)
C1 S1 S1 C1 . 2_656 2_656 90.2(2)
